data_7227731
loop_
_publ_author_name
'Alpuche-Garc\'ia, Andrea'
'D\'avila-Gonz\'alez, Xochitl'
'Arregui, Leticia'
'Beltr\'an, Hiram I.'

_publ_section_title
;
 Novel valproic aminophenol amides with enhanced glial cell viability
 effect
;
_journal_issue 20
_journal_name_full 'RSC Adv.'
_journal_page_first 12391
_journal_paper_doi 10.1039/C7RA00048K
_journal_volume 7
_journal_year 2017
_chemical_formula_moiety 'C15 H23 N O2'
_chemical_formula_sum 'C15 H23 N O2'
_chemical_formula_weight 249.36
_chemical_melting_point 373.15
_chemical_name_common VA2
_chemical_name_systematic
;
N-(5-methyl-2-hydroxyphenyl)-2-propylpentanamide
;
_space_group_crystal_system orthorhombic
_space_group_IT_number 19
_space_group_name_Hall 'P 2ac 2ab'
_space_group_name_H-M_alt 'P 21 21 21'
_symmetry_Int_Tables_number 19
_symmetry_space_group_name_Hall 'P 2ac 2ab'
_symmetry_space_group_name_H-M 'P 21 21 21'
_atom_sites_solution_hydrogens mixed
_atom_sites_solution_primary direct
_audit_creation_date 2014-10-08
_audit_creation_method
;
Olex2 1.2
(compiled 2014.08.28 svn.r2986 for OlexSys, GUI svn.r4874)
;
_audit_update_record
;
2017-01-02 deposited with the CCDC.
2017-01-23 downloaded from the CCDC.
;
_cell_angle_alpha 90
_cell_angle_beta 90
_cell_angle_gamma 90
_cell_formula_units_Z 4
_cell_length_a 8.5924(17)
_cell_length_b 12.938(3)
_cell_length_c 14.250(3)
_cell_measurement_reflns_used 50
_cell_measurement_temperature 293(2)
_cell_measurement_theta_max 8.42
_cell_measurement_theta_min 56.80
_cell_volume 1584.2(6)
_computing_cell_refinement 'HKL Scalepack (Otwinowski & Minor 1997)'
_computing_data_collection 'Collect (Nonius BV, 1997-2000)'
_computing_data_reduction
;
HKL Denzo and Scalepack (Otwinowski & Minor 1997)
;
_computing_molecular_graphics 'Olex2 (Dolomanov et al., 2009)'
_computing_publication_material 'Olex2 (Dolomanov et al., 2009)'
_computing_structure_refinement 'olex2.refine (Bourhis et al., 2013)'
_computing_structure_solution 'ShelXS (Sheldrick, 2008)'
_diffrn_ambient_temperature 293.15
_diffrn_measured_fraction_theta_full 0.9814
_diffrn_measured_fraction_theta_max 0.9782
_diffrn_measurement_device_type KappaCCD
_diffrn_measurement_method 'CCD rotation images, thick slices'
_diffrn_radiation_type 'Mo K\a'
_diffrn_radiation_wavelength 0.71073
_diffrn_reflns_av_R_equivalents 0.0517
_diffrn_reflns_av_unetI/netI 0.0467
_diffrn_reflns_limit_h_max 9
_diffrn_reflns_limit_h_min -11
_diffrn_reflns_limit_k_max 16
_diffrn_reflns_limit_k_min -16
_diffrn_reflns_limit_l_max 18
_diffrn_reflns_limit_l_min -18
_diffrn_reflns_number 22986
_diffrn_reflns_theta_full 27.5545
_diffrn_reflns_theta_max 27.55
_diffrn_reflns_theta_min 4.87
_diffrn_source 'fine-focus sealed tube'
_diffrn_standards_number 0
_exptl_absorpt_coefficient_mu 0.069
_exptl_absorpt_correction_T_max 1
_exptl_absorpt_correction_T_min 0.748388
_exptl_absorpt_correction_type multi-scan
_exptl_absorpt_process_details
;
SADABS v.2.10 (Bruker,2003) was used for absorption correction.
R(int) was 0.0353 before and 0.0316 after correction.
The Ratio of minimum to maximum transmission is 0.7484.
The \l/2 correction factor is 0.0015.
;
_exptl_crystal_colour 'dark yellow'
_exptl_crystal_density_diffrn 1.0455
_exptl_crystal_description 'rectangular prism'
_exptl_crystal_F_000 544.2481
_exptl_crystal_size_max 0.2
_exptl_crystal_size_mid 0.12
_exptl_crystal_size_min 0.09
_refine_diff_density_max 0.1860
_refine_diff_density_min -0.1538
_refine_diff_density_rms 0.0355
_refine_ls_abs_structure_details 'Flack, H. D. (1983). Acta Cryst. A39, 876-881.'
_refine_ls_abs_structure_Flack -0.6(10)
_refine_ls_d_res_high 0.7682
_refine_ls_d_res_low 4.1834
_refine_ls_goodness_of_fit_ref 1.0912
_refine_ls_hydrogen_treatment mixed
_refine_ls_matrix_type full
_refine_ls_number_constraints 12
_refine_ls_number_parameters 218
_refine_ls_number_reflns 3584
_refine_ls_number_restraints 30
_refine_ls_restrained_S_all 1.0864
_refine_ls_R_factor_all 0.0939
_refine_ls_R_factor_gt 0.0558
_refine_ls_shift/su_max 0.0000
_refine_ls_shift/su_mean 0.0000
_refine_ls_structure_factor_coef Fsqd
_refine_ls_weighting_details 'w=1/[\s^2^(Fo^2^)+(0.0527P)^2^+0.1098P] where P=(Fo^2^+2Fc^2^)/3'
_refine_ls_weighting_scheme calc
_refine_ls_wR_factor_gt 0.1151
_refine_ls_wR_factor_ref 0.1306
_reflns_Friedel_coverage 0.979
_reflns_limit_h_max 11
_reflns_limit_h_min -11
_reflns_limit_k_max 16
_reflns_limit_k_min -16
_reflns_limit_l_max 18
_reflns_limit_l_min -18
_reflns_number_gt 2413
_reflns_number_total 3584
_reflns_threshold_expression I>=2u(I)
_cod_data_source_file c7ra00048k1.cif
_cod_data_source_block VA3
_cod_original_cell_volume 1584.1(6)
_cod_database_code 7227731
_shelxl_version_number 2014-3

loop_
_space_group_symop_id
_space_group_symop_operation_xyz
1 x,y,z
2 x+1/2,-y+1/2,-z
3 -x,y+1/2,-z+1/2
4 -x+1/2,-y,z+1/2

loop_
_atom_site_label
_atom_site_type_symbol
_atom_site_fract_x
_atom_site_fract_y
_atom_site_fract_z
_atom_site_U_iso_or_equiv
_atom_site_adp_type
_atom_site_occupancy
_atom_site_refinement_flags_posn
_atom_site_refinement_flags_adp
C11b C 0.6797(5) 0.4379(2) 0.5597(2) 0.1401(12) Uani 1.000000 . U
H11a H 0.6933(5) 0.4328(2) 0.6264(2) 0.2101(18) Uiso 1.000000 R .
H11b H 0.6220(5) 0.3792(2) 0.5376(2) 0.2101(18) Uiso 1.000000 R .
H11c H 0.7797(5) 0.4395(2) 0.5296(2) 0.2101(18) Uiso 1.000000 R .
C10b C 0.5911(4) 0.5365(2) 0.5365(2) 0.1004(8) Uani 1.000000 . U
C9b C 0.5644(3) 0.55076(18) 0.43220(17) 0.0824(6) Uani 1.000000 . .
C8 C 0.4714(3) 0.64718(15) 0.40703(15) 0.0716(5) Uani 1.000000 . .
C9a C 0.4431(4) 0.6574(2) 0.30243(16) 0.0866(7) Uani 1.000000 . .
C10a C 0.3429(4) 0.7499(2) 0.27451(18) 0.1037(8) Uani 1.000000 . U
C11a C 0.3024(6) 0.7519(3) 0.1712(2) 0.1512(14) Uani 1.000000 . U
H11d H 0.2396(6) 0.8115(3) 0.1580(2) 0.227(2) Uiso 1.000000 R .
H11e H 0.3963(6) 0.7549(3) 0.1348(2) 0.227(2) Uiso 1.000000 R .
H11f H 0.2456(6) 0.6904(3) 0.1552(2) 0.227(2) Uiso 1.000000 R .
C7 C 0.5534(2) 0.74290(14) 0.44185(12) 0.0624(4) Uani 1.000000 . .
C2 C 0.5310(2) 0.89494(13) 0.54646(13) 0.0642(5) Uani 1.000000 . .
C3 C 0.4958(3) 0.90963(17) 0.63982(14) 0.0777(6) Uani 1.000000 . .
C4 C 0.5399(4) 0.99844(19) 0.68538(17) 0.0924(7) Uani 1.000000 . .
C5 C 0.6210(3) 1.07468(17) 0.63982(16) 0.0907(7) Uani 1.000000 . .
C6 C 0.6552(3) 1.06036(16) 0.54713(17) 0.0856(6) Uani 1.000000 . .
C1 C 0.6117(2) 0.97194(14) 0.49903(14) 0.0720(5) Uani 1.000000 . .
C12 C 0.6708(6) 1.1725(2) 0.6904(2) 0.1436(14) Uani 1.000000 . U
H12a H 0.6372(6) 1.1695(2) 0.7546(2) 0.215(2) Uiso 1.000000 R .
H12b H 0.7821(6) 1.1786(2) 0.6882(2) 0.215(2) Uiso 1.000000 R .
H12c H 0.6245(6) 1.2314(2) 0.6604(2) 0.215(2) Uiso 1.000000 R .
N1 N 0.4768(2) 0.80298(12) 0.50212(12) 0.0659(4) Uani 1.000000 . .
O2 O 0.68704(15) 0.76470(10) 0.41418(9) 0.0703(4) Uani 1.000000 . .
O1 O 0.6474(2) 0.96581(13) 0.40582(11) 0.0960(5) Uani 1.000000 . .
H3 H 0.434(2) 0.8561(15) 0.6719(12) 0.059(5) Uiso 1.000000 . .
H4 H 0.514(3) 1.0031(18) 0.751(2) 0.092(6) Uiso 1.000000 . .
H8 H 0.373(2) 0.6444(15) 0.4362(14) 0.073(5) Uiso 1.000000 . .
H6 H 0.716(3) 1.1090(18) 0.5145(17) 0.091(7) Uiso 1.000000 . .
H9ba H 0.510(3) 0.4914(17) 0.4019(16) 0.090(7) Uiso 1.000000 . .
H1a H 0.677(4) 0.891(2) 0.394(2) 0.122(9) Uiso 1.000000 . .
H9bb H 0.666(3) 0.5537(19) 0.3963(16) 0.099(7) Uiso 1.000000 . .
H9aa H 0.539(2) 0.6616(14) 0.2728(12) 0.058(5) Uiso 1.000000 . .
H9ab H 0.398(3) 0.596(2) 0.2829(17) 0.105(8) Uiso 1.000000 . .
H10c H 0.233(5) 0.747(3) 0.330(3) 0.167(13) Uiso 1.000000 . .
H1 H 0.395(3) 0.7825(16) 0.5253(14) 0.072(6) Uiso 1.000000 . .
H10d H 0.390(4) 0.814(3) 0.292(2) 0.126(10) Uiso 1.000000 . .
H10a H 0.643(4) 0.604(3) 0.565(2) 0.132(10) Uiso 1.000000 . .
H10b H 0.497(4) 0.530(2) 0.572(2) 0.117(10) Uiso 1.000000 . .

loop_
_atom_site_aniso_label
_atom_site_aniso_U_11
_atom_site_aniso_U_22
_atom_site_aniso_U_33
_atom_site_aniso_U_12
_atom_site_aniso_U_13
_atom_site_aniso_U_23
C11b 0.167(3) 0.106(2) 0.147(3) 0.026(2) 0.001(2) 0.040(2)
C10b 0.116(2) 0.0847(17) 0.1011(18) 0.0057(15) 0.0010(16) 0.0152(14)
C9b 0.0910(15) 0.0621(11) 0.0940(15) -0.0076(11) 0.0110(13) -0.0036(11)
C8 0.0696(12) 0.0670(11) 0.0782(12) -0.0083(10) 0.0057(11) -0.0091(10)
C9a 0.0974(18) 0.0840(16) 0.0782(14) -0.0111(14) -0.0047(13) -0.0126(11)
C10a 0.131(2) 0.0905(17) 0.0900(16) -0.0074(18) -0.0215(16) -0.0018(13)
C11a 0.190(4) 0.154(3) 0.109(2) 0.007(3) -0.045(2) 0.002(2)
C7 0.0615(10) 0.0636(10) 0.0620(10) 0.0012(9) -0.0030(9) 0.0004(8)
C2 0.0670(11) 0.0597(10) 0.0659(10) 0.0032(9) -0.0060(9) 0.0002(8)
C3 0.0931(15) 0.0739(13) 0.0661(11) 0.0014(11) 0.0048(11) -0.0005(10)
C4 0.128(2) 0.0819(14) 0.0674(13) 0.0076(14) -0.0063(14) -0.0101(11)
C5 0.1231(19) 0.0657(13) 0.0834(14) 0.0069(13) -0.0270(14) -0.0119(11)
C6 0.1064(17) 0.0595(11) 0.0908(15) -0.0024(12) -0.0142(13) 0.0079(11)
C1 0.0859(13) 0.0622(12) 0.0678(12) 0.0033(9) -0.0072(10) 0.0073(9)
C12 0.223(4) 0.0846(18) 0.123(2) -0.021(2) -0.049(3) -0.0256(16)
N1 0.0623(9) 0.0640(9) 0.0713(9) -0.0033(8) 0.0054(8) -0.0030(7)
O2 0.0652(7) 0.0720(8) 0.0736(7) -0.0028(6) 0.0046(6) -0.0072(6)
O1 0.1375(14) 0.0780(10) 0.0726(9) -0.0104(10) 0.0076(9) 0.0093(7)

loop_
_atom_type_symbol
_atom_type_scat_dispersion_real
_atom_type_scat_dispersion_imag
_atom_type_scat_Cromer_Mann_a1
_atom_type_scat_Cromer_Mann_a2
_atom_type_scat_Cromer_Mann_a3
_atom_type_scat_Cromer_Mann_a4
_atom_type_scat_Cromer_Mann_b1
_atom_type_scat_Cromer_Mann_b2
_atom_type_scat_Cromer_Mann_b3
_atom_type_scat_Cromer_Mann_b4
_atom_type_scat_Cromer_Mann_c
_atom_type_scat_source
_atom_type_scat_dispersion_source
H 0.00000 0.00000 0.49300 0.32291 0.14019 0.04081 10.51090 26.12570 3.14236 57.79970 0.0030380000826 'International Tables Volume C Table 6.1.1.4 (pp. 500-502)' 'Henke, Gullikson and Davis, At. Data and Nucl. Data Tables, 1993, 54, 2'
C 0.00347 0.00161 2.31000 1.02000 1.58860 0.86500 20.84390 10.20750 0.56870 51.65120 0.215599998832 'International Tables Volume C Table 6.1.1.4 (pp. 500-502)' 'Henke, Gullikson and Davis, At. Data and Nucl. Data Tables, 1993, 54, 2'
O 0.01158 0.00611 3.04850 2.28680 1.54630 0.86700 13.27710 5.70110 0.32390 32.90890 0.250800013542 'International Tables Volume C Table 6.1.1.4 (pp. 500-502)' 'Henke, Gullikson and Davis, At. Data and Nucl. Data Tables, 1993, 54, 2'
N 0.00653 0.00323 12.21260 3.13220 2.01250 1.16630 0.00570 9.89330 28.99750 0.58260 -11.5290002823 'International Tables Volume C Table 6.1.1.4 (pp. 500-502)' 'Henke, Gullikson and Davis, At. Data and Nucl. Data Tables, 1993, 54, 2'

loop_
_geom_angle_atom_site_label_1
_geom_angle_atom_site_label_2
_geom_angle_atom_site_label_3
_geom_angle
H11b C11b H11a 109.5
H11c C11b H11a 109.5
H11c C11b H11b 109.5
C10b C11b H11a 109.5
C10b C11b H11b 109.5
C10b C11b H11c 109.5
C9b C10b C11b 113.0(2)
H10a C10b C11b 113.2(17)
H10a C10b C9b 110.2(16)
H10b C10b C11b 103.9(17)
H10b C10b C9b 113.3(18)
H10b C10b H10a 103(2)
C8 C9b C10b 114.2(2)
H9ba C9b C10b 113.7(13)
H9ba C9b C8 106.6(13)
H9bb C9b C10b 111.8(13)
H9bb C9b C8 107.6(14)
H9bb C9b H9ba 102.2(19)
C9a C8 C9b 112.74(19)
C7 C8 C9b 110.45(17)
C7 C8 C9a 109.09(18)
H8 C8 C9b 109.6(12)
H8 C8 C9a 107.1(12)
H8 C8 C7 107.8(12)
C10a C9a C8 114.5(2)
H9aa C9a C8 108.0(11)
H9aa C9a C10a 109.6(11)
H9ab C9a C8 106.6(15)
H9ab C9a C10a 111.2(17)
H9ab C9a H9aa 106(2)
C11a C10a C9a 113.4(3)
H10c C10a C9a 104.2(17)
H10c C10a C11a 116.5(17)
H10d C10a C9a 111.7(19)
H10d C10a C11a 110.0(17)
H10d C10a H10c 100(2)
H11d C11a C10a 109.5
H11e C11a C10a 109.5
H11e C11a H11d 109.5
H11f C11a C10a 109.5
H11f C11a H11d 109.5
H11f C11a H11e 109.5
N1 C7 C8 117.37(16)
O2 C7 C8 120.81(17)
O2 C7 N1 121.82(17)
C1 C2 C3 118.73(18)
N1 C2 C3 118.12(18)
N1 C2 C1 123.10(17)
C4 C3 C2 120.8(2)
H3 C3 C2 118.0(10)
H3 C3 C4 121.2(10)
C5 C4 C3 121.2(2)
H4 C4 C3 116.6(14)
H4 C4 C5 122.1(14)
C6 C5 C4 118.0(2)
C12 C5 C4 121.2(2)
C12 C5 C6 120.8(3)
C1 C6 C5 122.2(2)
H6 C6 C5 120.5(14)
H6 C6 C1 117.2(14)
C6 C1 C2 119.09(19)
O1 C1 C2 122.94(17)
O1 C1 C6 117.95(19)
H12a C12 C5 109.5
H12b C12 C5 109.5
H12b C12 H12a 109.5
H12c C12 C5 109.5
H12c C12 H12a 109.5
H12c C12 H12b 109.5
C2 N1 C7 127.65(17)
H1 N1 C7 119.6(14)
H1 N1 C2 111.8(14)
H1a O1 C1 105.9(16)

loop_
_geom_bond_atom_site_label_1
_geom_bond_atom_site_label_2
_geom_bond_distance
C11b H11a 0.9600
C11b H11b 0.9600
C11b H11c 0.9600
C11b C10b 1.522(4)
C10b C9b 1.515(4)
C10b H10a 1.06(3)
C10b H10b 0.96(3)
C9b C8 1.524(3)
C9b H9ba 1.00(2)
C9b H9bb 1.01(3)
C8 C9a 1.516(3)
C8 C7 1.509(3)
C8 H8 0.94(2)
C9a C10a 1.527(4)
C9a H9aa 0.93(2)
C9a H9ab 0.93(3)
C10a C11a 1.513(4)
C10a H10c 1.23(4)
C10a H10d 0.96(3)
C11a H11d 0.9600
C11a H11e 0.9600
C11a H11f 0.9600
C7 N1 1.333(2)
C7 O2 1.246(2)
C2 C3 1.378(3)
C2 C1 1.389(3)
C2 N1 1.425(2)
C3 C4 1.373(3)
C3 H3 0.985(19)
C4 C5 1.371(4)
C4 H4 0.97(3)
C5 C6 1.366(3)
C5 C12 1.518(3)
C6 C1 1.385(3)
C6 H6 0.94(2)
C1 O1 1.365(3)
C12 H12a 0.9600
C12 H12b 0.9600
C12 H12c 0.9600
N1 H1 0.82(2)
O1 H1a 1.02(3)

loop_
_restr_u_iso_atom_site_label
_restr_u_iso_weight_param
C11b 0.1000
C10b 0.1000
C10a 0.1000
C11a 0.1000
C12 0.1000
